data_7153916
loop_
_publ_author_name
'Tang, Zhongkai'
'Shi, Yan'
'Mao, Haibin'
'Zhu, Xuebin'
'Li, Weipeng'
'Cheng, Yixiang'
'Zheng, Wen-Hua'
'Zhu, Chengjian'

_publ_section_title
;
 Highly enantioselective synthesis of bisoxindoles with two vicinal
 quaternary stereocenters via Lewis base mediated addition of oxindoles to
 isatin-derived ketimines.
;
_journal_issue 32
_journal_name_full 'Organic &amp; biomolecular chemistry'
_journal_page_first 6085
_journal_page_last 6088
_journal_paper_doi 10.1039/c4ob01039f
_journal_volume 12
_journal_year 2014
_chemical_absolute_configuration unk
_chemical_formula_moiety 'C39 H38 Cl2 N3 O6'
_chemical_formula_sum 'C39 H38 Cl2 N3 O6'
_chemical_formula_weight 715.62
_chemical_name_systematic
; 
 ? 
;
_space_group_IT_number 4
_symmetry_cell_setting monoclinic
_symmetry_space_group_name_Hall 'P 2yb'
_symmetry_space_group_name_H-M 'P 1 21 1'
_atom_sites_solution_hydrogens geom
_atom_sites_solution_primary direct
_atom_sites_solution_secondary difmap
_audit_creation_method SHELXL-97
_cell_angle_alpha 90.00
_cell_angle_beta 101.1706(12)
_cell_angle_gamma 90.00
_cell_formula_units_Z 2
_cell_length_a 10.14509(12)
_cell_length_b 9.34727(9)
_cell_length_c 19.6126(3)
_cell_measurement_reflns_used 8437
_cell_measurement_temperature 153(2)
_cell_measurement_theta_max 73.3180
_cell_measurement_theta_min 4.4230
_cell_volume 1824.61(4)
_computing_cell_refinement
;
CrysAlisPro, Agilent Technologies,
Version 1.171.36.32 (release 02-08-2013 CrysAlis171 .NET)
(compiled Aug  2 2013,16:46:58)
;
_computing_data_collection
;
CrysAlisPro, Agilent Technologies,
Version 1.171.36.32 (release 02-08-2013 CrysAlis171 .NET)
(compiled Aug  2 2013,16:46:58)
;
_computing_data_reduction
;
CrysAlisPro, Agilent Technologies,
Version 1.171.36.32 (release 02-08-2013 CrysAlis171 .NET)
(compiled Aug  2 2013,16:46:58)
;
_computing_structure_refinement 'SHELXL-97 (Sheldrick, 1997)'
_computing_structure_solution 'SHELXS-97 (Sheldrick, 1990)'
_diffrn_ambient_temperature 153(2)
_diffrn_measured_fraction_theta_full 0.964
_diffrn_measured_fraction_theta_max 0.964
_diffrn_measurement_device_type 'Xcalibur, Atlas, Gemini'
_diffrn_radiation_monochromator graphite
_diffrn_radiation_source 'fine-focus sealed tube'
_diffrn_radiation_type CuK\a
_diffrn_radiation_wavelength 1.54184
_diffrn_reflns_av_R_equivalents 0.0266
_diffrn_reflns_av_sigmaI/netI 0.0288
_diffrn_reflns_limit_h_max 12
_diffrn_reflns_limit_h_min -12
_diffrn_reflns_limit_k_max 11
_diffrn_reflns_limit_k_min -9
_diffrn_reflns_limit_l_max 24
_diffrn_reflns_limit_l_min -23
_diffrn_reflns_number 11295
_diffrn_reflns_theta_full 73.47
_diffrn_reflns_theta_max 73.47
_diffrn_reflns_theta_min 4.44
_exptl_absorpt_coefficient_mu 2.012
_exptl_absorpt_correction_T_max 0.8242
_exptl_absorpt_correction_T_min 0.3138
_exptl_absorpt_correction_type multi-scan
_exptl_absorpt_process_details 'Jacobson, R. (1998) Private communication'
_exptl_crystal_colour colourless
_exptl_crystal_density_diffrn 1.303
_exptl_crystal_density_method 'not measured'
_exptl_crystal_description block
_exptl_crystal_F_000 750
_exptl_crystal_size_max 0.75
_exptl_crystal_size_mid 0.75
_exptl_crystal_size_min 0.10
_refine_diff_density_max 1.592
_refine_diff_density_min -0.824
_refine_diff_density_rms 0.077
_refine_ls_abs_structure_details 'Flack H D (1983), Acta Cryst. A39, 876-881'
_refine_ls_abs_structure_Flack 0.01(4)
_refine_ls_extinction_method none
_refine_ls_goodness_of_fit_ref 1.020
_refine_ls_hydrogen_treatment constr
_refine_ls_matrix_type full
_refine_ls_number_parameters 454
_refine_ls_number_reflns 5191
_refine_ls_number_restraints 1
_refine_ls_restrained_S_all 1.019
_refine_ls_R_factor_all 0.0707
_refine_ls_R_factor_gt 0.0694
_refine_ls_shift/su_max 0.000
_refine_ls_shift/su_mean 0.000
_refine_ls_structure_factor_coef Fsqd
_refine_ls_weighting_details 'calc w=1/[\s^2^(Fo^2^)+(0.0942P)^2^+2.9655P] where P=(Fo^2^+2Fc^2^)/3'
_refine_ls_weighting_scheme calc
_refine_ls_wR_factor_gt 0.1756
_refine_ls_wR_factor_ref 0.1772
_reflns_number_gt 5089
_reflns_number_total 5191
_reflns_threshold_expression >2sigma(I)
_cod_data_source_file c4ob01039f2.cif
_cod_data_source_block najinguniversity-140113
_cod_depositor_comments 'Adding full bibliography for 7153916.cif.'
_cod_original_cell_volume 1824.60(4)
_cod_original_sg_symbol_H-M 'P 21'
_cod_database_code 7153916

loop_
_symmetry_equiv_pos_as_xyz
'x, y, z'
'-x, y+1/2, -z'

loop_
_atom_site_label
_atom_site_type_symbol
_atom_site_fract_x
_atom_site_fract_y
_atom_site_fract_z
_atom_site_U_iso_or_equiv
_atom_site_adp_type
_atom_site_occupancy
_atom_site_symmetry_multiplicity
_atom_site_calc_flag
_atom_site_refinement_flags
_atom_site_disorder_assembly
_atom_site_disorder_group
Cl1 Cl 0.3501(4) 0.3565(4) 0.40642(19) 0.0790(10) Uiso 0.610(5) 1 d P A 1
Cl2 Cl 0.3736(4) 0.0601(5) 0.4510(2) 0.0904(12) Uiso 0.610(5) 1 d P A 1
Cl1A Cl 0.4167(7) 0.3370(7) 0.4315(3) 0.0895(18) Uiso 0.390(5) 1 d P A 2
Cl2A Cl 0.2531(6) 0.0803(7) 0.4082(3) 0.091(2) Uiso 0.390(5) 1 d P A 2
O1 O 1.0515(3) 0.9279(4) 0.26120(15) 0.0317(7) Uani 1 1 d . . .
O2 O 0.9550(4) 0.4399(4) 0.2914(2) 0.0493(9) Uani 1 1 d . . .
O3 O 1.0077(3) 0.5822(4) 0.20886(17) 0.0410(8) Uani 1 1 d . . .
O4 O 0.7526(3) 1.1101(3) 0.19441(14) 0.0283(6) Uani 1 1 d . . .
O5 O 0.9007(3) 1.1458(4) 0.41653(14) 0.0305(7) Uani 1 1 d . . .
O6 O 0.6819(3) 1.1248(4) 0.36288(15) 0.0332(7) Uani 1 1 d . . .
N1 N 0.9274(3) 0.8969(4) 0.15122(16) 0.0242(7) Uani 1 1 d . . .
N2 N 0.5557(3) 0.9992(4) 0.20644(16) 0.0240(7) Uani 1 1 d . . .
N3 N 0.8446(3) 0.9792(4) 0.33668(16) 0.0235(7) Uani 1 1 d . . .
C1 C 0.8344(3) 0.8006(4) 0.24215(19) 0.0211(8) Uani 1 1 d . . .
C2 C 0.7526(4) 0.7593(5) 0.1719(2) 0.0236(8) Uani 1 1 d . . .
C3 C 0.6384(4) 0.6757(5) 0.1550(2) 0.0304(9) Uani 1 1 d . . .
H3 H 0.6027 0.6259 0.1896 0.037 Uiso 1 1 calc R . .
C4 C 0.5776(4) 0.6680(6) 0.0842(3) 0.0409(12) Uani 1 1 d . . .
H4 H 0.4991 0.6115 0.0705 0.049 Uiso 1 1 calc R . .
C5 C 0.6291(4) 0.7396(7) 0.0352(2) 0.0427(13) Uani 1 1 d . . .
H5 H 0.5834 0.7346 -0.0119 0.051 Uiso 1 1 calc R . .
C6 C 0.7476(4) 0.8209(6) 0.0515(2) 0.0319(10) Uani 1 1 d . . .
H6 H 0.7841 0.8694 0.0168 0.038 Uiso 1 1 calc R . .
C7 C 0.8078(4) 0.8261(5) 0.1208(2) 0.0252(8) Uani 1 1 d . . .
C8 C 0.9534(4) 0.8814(5) 0.2213(2) 0.0236(8) Uani 1 1 d . . .
C9 C 1.0026(4) 0.9930(5) 0.1143(2) 0.0289(9) Uani 1 1 d . . .
H9A H 1.0681 1.0470 0.1489 0.035 Uiso 1 1 calc R . .
H9B H 0.9395 1.0630 0.0878 0.035 Uiso 1 1 calc R . .
C10 C 1.0772(4) 0.9191(5) 0.0650(2) 0.0253(8) Uani 1 1 d . . .
C11 C 1.0884(4) 0.9847(6) 0.0028(2) 0.0340(10) Uani 1 1 d . . .
H11 H 1.0449 1.0737 -0.0092 0.041 Uiso 1 1 calc R . .
C12 C 1.1610(4) 0.9233(7) -0.0415(2) 0.0415(12) Uani 1 1 d . . .
H12 H 1.1678 0.9701 -0.0837 0.050 Uiso 1 1 calc R . .
C13 C 1.2240(5) 0.7940(7) -0.0252(3) 0.0443(12) Uani 1 1 d . . .
H13 H 1.2743 0.7512 -0.0559 0.053 Uiso 1 1 calc R . .
C14 C 1.2135(4) 0.7267(6) 0.0365(3) 0.0398(11) Uani 1 1 d . . .
H14 H 1.2572 0.6377 0.0482 0.048 Uiso 1 1 calc R . .
C15 C 1.1398(4) 0.7882(5) 0.0811(2) 0.0309(9) Uani 1 1 d . . .
H15 H 1.1320 0.7407 0.1229 0.037 Uiso 1 1 calc R . .
C16 C 0.8820(4) 0.6754(5) 0.2918(2) 0.0297(9) Uani 1 1 d . . .
H16A H 0.9423 0.7123 0.3339 0.036 Uiso 1 1 calc R . .
H16B H 0.8034 0.6308 0.3064 0.036 Uiso 1 1 calc R . .
C17 C 0.9560(4) 0.5630(5) 0.2578(2) 0.0284(9) Uani 1 1 d . . .
C18 C 1.0206(6) 0.3197(6) 0.2651(4) 0.0579(16) Uani 1 1 d . . .
H18A H 0.9722 0.2950 0.2183 0.087 Uiso 1 1 calc R . .
H18B H 1.0205 0.2373 0.2960 0.087 Uiso 1 1 calc R . .
H18C H 1.1135 0.3455 0.2632 0.087 Uiso 1 1 calc R . .
C19 C 0.7523(3) 0.9134(4) 0.27894(19) 0.0214(8) Uani 1 1 d . . .
C20 C 0.6266(4) 0.8499(5) 0.2987(2) 0.0236(8) Uani 1 1 d . . .
C21 C 0.6104(4) 0.7664(5) 0.3536(2) 0.0276(8) Uani 1 1 d . . .
H21 H 0.6866 0.7327 0.3856 0.033 Uiso 1 1 calc R . .
C22 C 0.4807(5) 0.7310(6) 0.3624(2) 0.0363(10) Uani 1 1 d . . .
H22 H 0.4679 0.6724 0.4002 0.044 Uiso 1 1 calc R . .
C23 C 0.3700(4) 0.7831(5) 0.3149(2) 0.0350(10) Uani 1 1 d . . .
H23 H 0.2820 0.7575 0.3204 0.042 Uiso 1 1 calc R . .
C24 C 0.3854(4) 0.8711(5) 0.2601(2) 0.0316(10) Uani 1 1 d . . .
H24 H 0.3098 0.9071 0.2284 0.038 Uiso 1 1 calc R . .
C25 C 0.5154(4) 0.9046(5) 0.2533(2) 0.0245(8) Uani 1 1 d . . .
C26 C 0.4686(4) 1.0713(5) 0.1492(2) 0.0289(9) Uani 1 1 d . . .
H26A H 0.3939 1.0062 0.1296 0.035 Uiso 1 1 calc R . .
H26B H 0.5203 1.0906 0.1123 0.035 Uiso 1 1 calc R . .
C27 C 0.4101(4) 1.2105(5) 0.1688(2) 0.0247(8) Uani 1 1 d . . .
C28 C 0.4795(4) 1.2955(5) 0.2223(2) 0.0299(9) Uani 1 1 d . . .
H28 H 0.5622 1.2631 0.2492 0.036 Uiso 1 1 calc R . .
C29 C 0.4280(4) 1.4274(5) 0.2363(2) 0.0329(9) Uani 1 1 d . . .
H29 H 0.4764 1.4854 0.2725 0.039 Uiso 1 1 calc R . .
C30 C 0.3062(4) 1.4754(5) 0.1980(2) 0.0347(10) Uani 1 1 d . . .
H30 H 0.2712 1.5658 0.2078 0.042 Uiso 1 1 calc R . .
C31 C 0.2366(4) 1.3901(6) 0.1455(2) 0.0350(10) Uani 1 1 d . . .
H31 H 0.1534 1.4224 0.1192 0.042 Uiso 1 1 calc R . .
C32 C 0.2866(4) 1.2588(5) 0.1311(2) 0.0281(9) Uani 1 1 d . . .
H32 H 0.2371 1.2007 0.0953 0.034 Uiso 1 1 calc R . .
C33 C 0.6913(4) 1.0234(4) 0.22159(19) 0.0219(8) Uani 1 1 d . . .
C34 C 0.7977(4) 1.0884(5) 0.37111(19) 0.0234(8) Uani 1 1 d . . .
C35 C 0.8763(5) 1.2548(5) 0.4665(2) 0.0362(10) Uani 1 1 d . . .
C36 C 0.7982(6) 1.1904(6) 0.5175(3) 0.0511(14) Uani 1 1 d . . .
H36A H 0.7063 1.1689 0.4935 0.077 Uiso 1 1 calc R . .
H36B H 0.7955 1.2586 0.5552 0.077 Uiso 1 1 calc R . .
H36C H 0.8422 1.1020 0.5369 0.077 Uiso 1 1 calc R . .
C39 C 0.3778(7) 0.1775(8) 0.3831(4) 0.0668(19) Uani 1 1 d . . .
H39A H 0.3080 0.1498 0.3427 0.080 Uiso 1 1 calc R A 1
H39B H 0.4663 0.1707 0.3691 0.080 Uiso 1 1 calc R A 1
C38 C 1.0188(6) 1.2941(8) 0.5022(3) 0.0620(17) Uani 1 1 d . . .
H38A H 1.0635 1.2096 0.5257 0.093 Uiso 1 1 calc R . .
H38B H 1.0154 1.3697 0.5364 0.093 Uiso 1 1 calc R . .
H38C H 1.0690 1.3282 0.4674 0.093 Uiso 1 1 calc R . .
C37 C 0.8052(6) 1.3856(6) 0.4299(3) 0.0470(13) Uani 1 1 d . . .
H37A H 0.8479 1.4127 0.3910 0.071 Uiso 1 1 calc R . .
H37B H 0.8116 1.4653 0.4628 0.071 Uiso 1 1 calc R . .
H37C H 0.7105 1.3628 0.4122 0.071 Uiso 1 1 calc R . .

loop_
_atom_site_aniso_label
_atom_site_aniso_U_11
_atom_site_aniso_U_22
_atom_site_aniso_U_33
_atom_site_aniso_U_23
_atom_site_aniso_U_13
_atom_site_aniso_U_12
O1 0.0214(12) 0.0461(19) 0.0257(14) -0.0062(14) -0.0001(11) -0.0040(13)
O2 0.065(2) 0.0274(19) 0.067(2) 0.0112(18) 0.0411(19) 0.0114(16)
O3 0.0491(18) 0.040(2) 0.0400(18) 0.0106(16) 0.0237(15) 0.0201(15)
O4 0.0333(14) 0.0259(16) 0.0264(13) 0.0048(12) 0.0076(11) 0.0029(12)
O5 0.0330(14) 0.0331(18) 0.0238(13) -0.0090(13) 0.0016(11) -0.0012(12)
O6 0.0342(15) 0.0317(17) 0.0335(15) -0.0063(14) 0.0063(12) 0.0060(13)
N1 0.0258(14) 0.0276(19) 0.0203(15) -0.0014(14) 0.0070(12) -0.0041(14)
N2 0.0257(15) 0.0256(18) 0.0194(15) -0.0015(14) 0.0014(12) 0.0056(14)
N3 0.0272(15) 0.0267(18) 0.0161(14) -0.0015(14) 0.0030(12) 0.0018(13)
C1 0.0256(16) 0.021(2) 0.0190(17) -0.0012(15) 0.0091(14) 0.0036(15)
C2 0.0271(17) 0.024(2) 0.0207(18) -0.0045(16) 0.0075(15) 0.0039(16)
C3 0.0312(19) 0.030(2) 0.033(2) -0.0077(19) 0.0135(17) -0.0026(17)
C4 0.0269(19) 0.056(3) 0.040(2) -0.025(2) 0.0072(18) -0.008(2)
C5 0.034(2) 0.065(4) 0.026(2) -0.019(2) -0.0022(17) -0.002(2)
C6 0.034(2) 0.042(3) 0.0194(18) -0.0029(19) 0.0048(16) 0.0027(19)
C7 0.0230(17) 0.027(2) 0.0253(19) -0.0039(17) 0.0044(15) 0.0021(15)
C8 0.0240(17) 0.026(2) 0.0222(18) -0.0029(16) 0.0075(15) 0.0060(15)
C9 0.0329(19) 0.027(2) 0.028(2) 0.0027(18) 0.0084(16) -0.0010(17)
C10 0.0229(16) 0.028(2) 0.0246(18) -0.0033(18) 0.0043(14) -0.0050(16)
C11 0.0316(19) 0.041(3) 0.029(2) 0.008(2) 0.0065(17) -0.0036(19)
C12 0.039(2) 0.060(4) 0.027(2) 0.003(2) 0.0100(18) -0.010(2)
C13 0.041(2) 0.051(3) 0.047(3) -0.014(3) 0.023(2) -0.011(2)
C14 0.034(2) 0.033(3) 0.055(3) -0.002(2) 0.016(2) 0.0022(19)
C15 0.0269(18) 0.033(2) 0.033(2) 0.0012(19) 0.0064(16) -0.0040(18)
C16 0.038(2) 0.027(2) 0.027(2) 0.0074(18) 0.0116(17) 0.0072(18)
C17 0.0274(18) 0.034(2) 0.0244(19) 0.0013(18) 0.0054(16) 0.0045(17)
C18 0.065(3) 0.031(3) 0.090(5) 0.005(3) 0.045(3) 0.009(3)
C19 0.0249(16) 0.022(2) 0.0182(17) -0.0026(16) 0.0055(14) 0.0044(15)
C20 0.0275(18) 0.024(2) 0.0218(18) -0.0073(16) 0.0097(15) 0.0044(15)
C21 0.0370(19) 0.026(2) 0.0218(18) -0.0021(17) 0.0111(16) 0.0016(17)
C22 0.048(2) 0.035(3) 0.032(2) 0.000(2) 0.021(2) 0.000(2)
C23 0.0305(19) 0.035(3) 0.044(3) -0.011(2) 0.0185(18) -0.0086(19)
C24 0.0250(18) 0.034(2) 0.036(2) -0.0099(19) 0.0061(17) 0.0013(16)
C25 0.0290(17) 0.023(2) 0.0218(18) -0.0079(17) 0.0055(15) 0.0026(16)
C26 0.0332(19) 0.030(2) 0.0201(18) 0.0001(17) -0.0027(16) 0.0076(17)
C27 0.0262(17) 0.026(2) 0.0221(18) 0.0033(16) 0.0049(15) 0.0013(15)
C28 0.0257(17) 0.035(2) 0.028(2) 0.0004(19) 0.0013(16) 0.0043(17)
C29 0.0343(19) 0.032(2) 0.034(2) -0.007(2) 0.0094(17) -0.0008(19)
C30 0.039(2) 0.027(2) 0.040(2) 0.004(2) 0.0136(19) 0.0085(19)
C31 0.0301(19) 0.040(3) 0.035(2) 0.008(2) 0.0052(18) 0.0105(19)
C32 0.0284(18) 0.033(2) 0.0241(19) 0.0026(18) 0.0072(15) 0.0017(17)
C33 0.0284(18) 0.020(2) 0.0176(17) -0.0032(15) 0.0060(15) 0.0037(15)
C34 0.0333(19) 0.023(2) 0.0153(16) -0.0008(15) 0.0083(15) 0.0003(16)
C35 0.061(3) 0.025(2) 0.024(2) -0.0088(19) 0.012(2) 0.001(2)
C36 0.085(4) 0.039(3) 0.034(2) -0.002(2) 0.023(3) -0.001(3)
C39 0.069(4) 0.066(5) 0.076(4) -0.020(4) 0.041(3) -0.005(3)
C38 0.070(4) 0.058(4) 0.052(3) -0.033(3) -0.001(3) -0.010(3)
C37 0.085(4) 0.025(3) 0.036(2) -0.002(2) 0.024(3) 0.003(2)

loop_
_atom_type_symbol
_atom_type_description
_atom_type_scat_dispersion_real
_atom_type_scat_dispersion_imag
_atom_type_scat_source
C C 0.0181 0.0091 'International Tables Vol C Tables 4.2.6.8 and 6.1.1.4'
H H 0.0000 0.0000 'International Tables Vol C Tables 4.2.6.8 and 6.1.1.4'
N N 0.0311 0.0180 'International Tables Vol C Tables 4.2.6.8 and 6.1.1.4'
O O 0.0492 0.0322 'International Tables Vol C Tables 4.2.6.8 and 6.1.1.4'
Cl Cl 0.3639 0.7018 'International Tables Vol C Tables 4.2.6.8 and 6.1.1.4'

loop_
_geom_angle_atom_site_label_1
_geom_angle_atom_site_label_2
_geom_angle_atom_site_label_3
_geom_angle
C17 O2 C18 116.6(4)
C34 O5 C35 120.6(3)
C8 N1 C7 111.2(3)
C8 N1 C9 123.5(3)
C7 N1 C9 124.7(3)
C33 N2 C25 111.9(3)
C33 N2 C26 121.8(3)
C25 N2 C26 126.3(3)
C34 N3 C19 117.9(3)
C2 C1 C16 115.6(4)
C2 C1 C8 101.7(3)
C16 C1 C8 111.9(3)
C2 C1 C19 109.7(3)
C16 C1 C19 110.1(3)
C8 C1 C19 107.4(3)
C3 C2 C7 121.2(4)
C3 C2 C1 130.4(4)
C7 C2 C1 108.4(3)
C2 C3 C4 116.9(4)
C2 C3 H3 121.6
C4 C3 H3 121.6
C5 C4 C3 121.3(4)
C5 C4 H4 119.4
C3 C4 H4 119.4
C4 C5 C6 122.3(4)
C4 C5 H5 118.8
C6 C5 H5 118.8
C7 C6 C5 116.1(4)
C7 C6 H6 122.0
C5 C6 H6 122.0
C6 C7 C2 122.2(4)
C6 C7 N1 128.0(4)
C2 C7 N1 109.9(3)
O1 C8 N1 125.9(4)
O1 C8 C1 125.9(4)
N1 C8 C1 108.2(3)
N1 C9 C10 114.4(4)
N1 C9 H9A 108.7
C10 C9 H9A 108.7
N1 C9 H9B 108.7
C10 C9 H9B 108.7
H9A C9 H9B 107.6
C15 C10 C11 118.5(4)
C15 C10 C9 121.5(4)
C11 C10 C9 119.9(4)
C12 C11 C10 121.2(5)
C12 C11 H11 119.4
C10 C11 H11 119.4
C11 C12 C13 120.3(5)
C11 C12 H12 119.9
C13 C12 H12 119.9
C12 C13 C14 119.3(4)
C12 C13 H13 120.3
C14 C13 H13 120.3
C15 C14 C13 120.5(5)
C15 C14 H14 119.8
C13 C14 H14 119.8
C14 C15 C10 120.2(4)
C14 C15 H15 119.9
C10 C15 H15 119.9
C17 C16 C1 111.7(3)
C17 C16 H16A 109.3
C1 C16 H16A 109.3
C17 C16 H16B 109.3
C1 C16 H16B 109.3
H16A C16 H16B 107.9
O3 C17 O2 125.2(4)
O3 C17 C16 125.5(4)
O2 C17 C16 109.3(3)
O2 C18 H18A 109.5
O2 C18 H18B 109.5
H18A C18 H18B 109.5
O2 C18 H18C 109.5
H18A C18 H18C 109.5
H18B C18 H18C 109.5
N3 C19 C20 114.2(3)
N3 C19 C33 112.8(3)
C20 C19 C33 101.8(3)
N3 C19 C1 108.4(3)
C20 C19 C1 113.1(3)
C33 C19 C1 106.1(3)
C21 C20 C25 120.6(4)
C21 C20 C19 131.1(4)
C25 C20 C19 108.0(3)
C20 C21 C22 119.4(4)
C20 C21 H21 120.3
C22 C21 H21 120.3
C21 C22 C23 119.2(4)
C21 C22 H22 120.4
C23 C22 H22 120.4
C24 C23 C22 121.8(4)
C24 C23 H23 119.1
C22 C23 H23 119.1
C23 C24 C25 117.4(4)
C23 C24 H24 121.3
C25 C24 H24 121.3
C24 C25 N2 127.8(4)
C24 C25 C20 121.5(4)
N2 C25 C20 110.5(3)
N2 C26 C27 114.4(3)
N2 C26 H26A 108.7
C27 C26 H26A 108.7
N2 C26 H26B 108.7
C27 C26 H26B 108.7
H26A C26 H26B 107.6
C28 C27 C32 119.0(4)
C28 C27 C26 121.1(4)
C32 C27 C26 119.8(4)
C29 C28 C27 120.1(4)
C29 C28 H28 120.0
C27 C28 H28 120.0
C28 C29 C30 120.6(4)
C28 C29 H29 119.7
C30 C29 H29 119.7
C31 C30 C29 119.2(4)
C31 C30 H30 120.4
C29 C30 H30 120.4
C32 C31 C30 120.7(4)
C32 C31 H31 119.6
C30 C31 H31 119.6
C31 C32 C27 120.3(4)
C31 C32 H32 119.8
C27 C32 H32 119.8
O4 C33 N2 126.7(4)
O4 C33 C19 126.5(3)
N2 C33 C19 106.8(3)
O6 C34 O5 126.1(4)
O6 C34 N3 124.9(4)
O5 C34 N3 109.0(3)
O5 C35 C36 110.0(4)
O5 C35 C38 101.9(4)
C36 C35 C38 111.3(5)
O5 C35 C37 111.6(4)
C36 C35 C37 111.6(4)
C38 C35 C37 110.1(5)
C35 C36 H36A 109.5
C35 C36 H36B 109.5
H36A C36 H36B 109.5
C35 C36 H36C 109.5
H36A C36 H36C 109.5
H36B C36 H36C 109.5
Cl2A C39 Cl2 46.4(3)
Cl2A C39 Cl1A 113.3(4)
Cl2 C39 Cl1A 99.0(4)
Cl2A C39 Cl1 105.4(4)
Cl2 C39 Cl1 111.8(4)
Cl1A C39 Cl1 25.3(2)
Cl2A C39 H39A 68.7
Cl2 C39 H39A 109.3
Cl1A C39 H39A 134.5
Cl1 C39 H39A 109.3
Cl2A C39 H39B 143.9
Cl2 C39 H39B 109.3
Cl1A C39 H39B 94.7
Cl1 C39 H39B 109.3
H39A C39 H39B 107.9
C35 C38 H38A 109.5
C35 C38 H38B 109.5
H38A C38 H38B 109.5
C35 C38 H38C 109.5
H38A C38 H38C 109.5
H38B C38 H38C 109.5
C35 C37 H37A 109.5
C35 C37 H37B 109.5
H37A C37 H37B 109.5
C35 C37 H37C 109.5
H37A C37 H37C 109.5
H37B C37 H37C 109.5

loop_
_geom_bond_atom_site_label_1
_geom_bond_atom_site_label_2
_geom_bond_distance
Cl1 C39 1.771(8)
Cl2 C39 1.733(9)
Cl1A C39 1.771(10)
Cl2A C39 1.705(9)
O1 C8 1.221(5)
O2 C17 1.326(6)
O2 C18 1.452(6)
O3 C17 1.194(5)
O4 C33 1.207(5)
O5 C34 1.347(5)
O5 C35 1.467(5)
O6 C34 1.203(5)
N1 C8 1.356(5)
N1 C7 1.409(5)
N1 C9 1.458(5)
N2 C33 1.369(5)
N2 C25 1.391(5)
N2 C26 1.453(5)
N3 C34 1.360(5)
N3 C19 1.458(5)
C1 C2 1.514(5)
C1 C16 1.539(6)
C1 C8 1.545(5)
C1 C19 1.599(5)
C2 C3 1.383(6)
C2 C7 1.389(6)
C3 C4 1.408(6)
C3 H3 0.9500
C4 C5 1.357(8)
C4 H4 0.9500
C5 C6 1.406(7)
C5 H5 0.9500
C6 C7 1.379(6)
C6 H6 0.9500
C9 C10 1.507(6)
C9 H9A 0.9900
C9 H9B 0.9900
C10 C15 1.387(6)
C10 C11 1.389(6)
C11 C12 1.369(7)
C11 H11 0.9500
C12 C13 1.376(8)
C12 H12 0.9500
C13 C14 1.387(8)
C13 H13 0.9500
C14 C15 1.381(6)
C14 H14 0.9500
C15 H15 0.9500
C16 C17 1.518(6)
C16 H16A 0.9900
C16 H16B 0.9900
C18 H18A 0.9800
C18 H18B 0.9800
C18 H18C 0.9800
C19 C20 1.524(5)
C19 C33 1.560(5)
C20 C21 1.366(6)
C20 C25 1.392(6)
C21 C22 1.400(6)
C21 H21 0.9500
C22 C23 1.401(7)
C22 H22 0.9500
C23 C24 1.386(7)
C23 H23 0.9500
C24 C25 1.388(5)
C24 H24 0.9500
C26 C27 1.511(6)
C26 H26A 0.9900
C26 H26B 0.9900
C27 C28 1.393(6)
C27 C32 1.400(5)
C28 C29 1.387(7)
C28 H28 0.9500
C29 C30 1.390(6)
C29 H29 0.9500
C30 C31 1.383(7)
C30 H30 0.9500
C31 C32 1.379(7)
C31 H31 0.9500
C32 H32 0.9500
C35 C36 1.517(7)
C35 C38 1.524(8)
C35 C37 1.526(7)
C36 H36A 0.9800
C36 H36B 0.9800
C36 H36C 0.9800
C39 H39A 0.9900
C39 H39B 0.9900
C38 H38A 0.9800
C38 H38B 0.9800
C38 H38C 0.9800
C37 H37A 0.9800
C37 H37B 0.9800
C37 H37C 0.9800
